data_4076359
loop_
_publ_author_name
'Chauhan, Rohit Singh'
'Kedarnath, G.'
'Wadawale, Amey'
'Rheingold, Arnold L.'
'Mu\~noz-Castro, Alvaro'
'Arratia-Perez, Ramiro'
'Jain, Vimal K.'

_publ_section_title
;
 Reactivity of Dipyridyl Ditellurides with (Diphosphine)Pt0and
 2-Pyridyltellurolates with (Diphosphine)PtCl2and Isolation of Different
 Structural Motifs of Platinum(II) Complexes
;
_journal_issue 5
_journal_name_full Organometallics
_journal_page_first 1743
_journal_paper_doi 10.1021/om2010589
_journal_volume 31
_journal_year 2012
_chemical_formula_sum 'C62 H52 Cl4 N2 P4 Pt Te2'
_chemical_formula_weight 1541.03
_chemical_name_systematic
;
 ?
;
_space_group_IT_number 14
_symmetry_cell_setting monoclinic
_symmetry_Int_Tables_number 14
_symmetry_space_group_name_Hall '-P 2yn'
_symmetry_space_group_name_H-M 'P 1 21/n 1'
_atom_sites_solution_hydrogens geom
_atom_sites_solution_primary direct
_atom_sites_solution_secondary difmap
_audit_creation_method SHELXL-97
_cell_angle_alpha 90.00
_cell_angle_beta 90.618(15)
_cell_angle_gamma 90.00
_cell_formula_units_Z 2
_cell_length_a 19.740(4)
_cell_length_b 13.033(2)
_cell_length_c 11.766(2)
_cell_measurement_reflns_used 25
_cell_measurement_temperature 298(2)
_cell_measurement_theta_max 12.2
_cell_measurement_theta_min 10.3
_cell_volume 3026.9(9)
_computing_cell_refinement WinAFC
_computing_data_collection WinAFC
_computing_data_reduction CrystalStructure
_computing_molecular_graphics 'Ortep 3 for windows'
_computing_publication_material 'WinGX 1.70.01'
_computing_structure_refinement 'SHELXL-97 (Sheldrick, 1997)'
_computing_structure_solution SIR92
_diffrn_ambient_temperature 298(2)
_diffrn_measured_fraction_theta_full 0.998
_diffrn_measured_fraction_theta_max 0.998
_diffrn_measurement_device_type 'Rigaku AFC7S'
_diffrn_measurement_method \w-2\q
_diffrn_radiation_monochromator graphite
_diffrn_radiation_source 'fine-focus sealed tube'
_diffrn_radiation_type MoK\a
_diffrn_radiation_wavelength 0.71069
_diffrn_reflns_av_R_equivalents 0.0915
_diffrn_reflns_av_sigmaI/netI 0.0902
_diffrn_reflns_limit_h_max 25
_diffrn_reflns_limit_h_min -25
_diffrn_reflns_limit_k_max 16
_diffrn_reflns_limit_k_min 0
_diffrn_reflns_limit_l_max 8
_diffrn_reflns_limit_l_min -15
_diffrn_reflns_number 8351
_diffrn_reflns_theta_full 27.50
_diffrn_reflns_theta_max 27.50
_diffrn_reflns_theta_min 2.54
_diffrn_standards_decay_% -6.04
_diffrn_standards_interval_count 150
_diffrn_standards_number 3
_exptl_absorpt_coefficient_mu 3.585
_exptl_absorpt_correction_T_max 0.5341
_exptl_absorpt_correction_T_min 0.4127
_exptl_absorpt_correction_type psi-scan
_exptl_absorpt_process_details '(North, Phillips & Mathews, 1968)'
_exptl_crystal_colour yellow
_exptl_crystal_density_diffrn 1.691
_exptl_crystal_density_method 'not measured'
_exptl_crystal_description block
_exptl_crystal_F_000 1496
_exptl_crystal_size_max 0.30
_exptl_crystal_size_mid 0.30
_exptl_crystal_size_min 0.20
_refine_diff_density_max 1.437
_refine_diff_density_min -1.216
_refine_diff_density_rms 0.183
_refine_ls_extinction_method none
_refine_ls_goodness_of_fit_ref 1.040
_refine_ls_hydrogen_treatment constr
_refine_ls_matrix_type full
_refine_ls_number_parameters 340
_refine_ls_number_reflns 6934
_refine_ls_number_restraints 1
_refine_ls_restrained_S_all 1.041
_refine_ls_R_factor_all 0.0857
_refine_ls_R_factor_gt 0.0514
_refine_ls_shift/su_max 0.000
_refine_ls_shift/su_mean 0.000
_refine_ls_structure_factor_coef Fsqd
_refine_ls_weighting_details 'calc w=1/[\s^2^(Fo^2^)+(0.0659P)^2^+9.0526P] where P=(Fo^2^+2Fc^2^)/3'
_refine_ls_weighting_scheme calc
_refine_ls_wR_factor_gt 0.1267
_refine_ls_wR_factor_ref 0.1478
_reflns_number_gt 4975
_reflns_number_total 6934
_reflns_threshold_expression >2sigma(I)
_cod_data_source_file om2010589_si_002.cif
_cod_data_source_block '[Pt{PPh2C(TeC5H4N)2PPh2}2].2CH2Cl2'
_cod_original_cell_volume 3026.7(10)
_cod_database_code 4076359

loop_
_symmetry_equiv_pos_as_xyz
'x, y, z'
'-x+1/2, y+1/2, -z+1/2'
'-x, -y, -z'
'x-1/2, -y-1/2, z-1/2'

loop_
_atom_site_label
_atom_site_type_symbol
_atom_site_fract_x
_atom_site_fract_y
_atom_site_fract_z
_atom_site_U_iso_or_equiv
_atom_site_adp_type
_atom_site_occupancy
_atom_site_symmetry_multiplicity
_atom_site_calc_flag
_atom_site_refinement_flags
Pt1 Pt 0.0000 0.0000 0.0000 0.03273(11) Uani 1 2 d S
Te1 Te -0.21557(3) 0.20193(4) -0.06929(5) 0.05256(16) Uani 1 1 d .
P1 P -0.06230(9) 0.08931(13) -0.13706(14) 0.0362(4) Uani 1 1 d .
P2 P -0.09628(9) 0.06712(14) 0.08181(14) 0.0369(4) Uani 1 1 d .
C15 C -0.1613(6) 0.0189(9) -0.4335(8) 0.073(3) Uani 1 1 d .
H15 H -0.1848 0.0548 -0.4897 0.088 Uiso 1 1 calc R
C7 C -0.0184(4) 0.1955(6) -0.2060(6) 0.0425(16) Uani 1 1 d .
C19 C -0.0820(4) 0.1576(6) 0.1977(6) 0.0426(15) Uani 1 1 d .
C30 C -0.1503(4) -0.1271(6) 0.1190(9) 0.061(2) Uani 1 1 d .
H30 H -0.1114 -0.1519 0.0845 0.073 Uiso 1 1 calc R
C13 C -0.0957(4) 0.0192(6) -0.2594(6) 0.0459(17) Uani 1 1 d .
C11 C 0.0548(5) 0.2631(8) -0.3499(8) 0.065(2) Uani 1 1 d .
H11 H 0.0787 0.2532 -0.4166 0.078 Uiso 1 1 calc R
C3 C -0.3458(4) 0.0903(7) -0.0773(7) 0.0528(19) Uani 1 1 d .
H3 H -0.3612 0.1561 -0.0617 0.063 Uiso 1 1 calc R
C9 C 0.0191(6) 0.3720(8) -0.1995(9) 0.079(3) Uani 1 1 d .
H9 H 0.0192 0.4359 -0.1643 0.095 Uiso 1 1 calc R
C12 C 0.0183(5) 0.1842(7) -0.3039(7) 0.056(2) Uani 1 1 d .
H12 H 0.0185 0.1207 -0.3401 0.068 Uiso 1 1 calc R
C14 C -0.1324(5) 0.0717(7) -0.3445(7) 0.057(2) Uani 1 1 d .
H14 H -0.1370 0.1426 -0.3404 0.069 Uiso 1 1 calc R
C18 C -0.0927(5) -0.0865(6) -0.2642(8) 0.055(2) Uani 1 1 d .
H18 H -0.0716 -0.1237 -0.2064 0.067 Uiso 1 1 calc R
C23 C -0.0623(6) 0.1940(9) 0.3970(7) 0.074(3) Uani 1 1 d .
H23 H -0.0600 0.1717 0.4720 0.089 Uiso 1 1 calc R
C25 C -0.1581(4) -0.0222(6) 0.1373(7) 0.0462(17) Uani 1 1 d .
C8 C -0.0181(5) 0.2921(6) -0.1532(7) 0.062(2) Uani 1 1 d .
H8 H -0.0428 0.3026 -0.0873 0.074 Uiso 1 1 calc R
C5 C -0.3684(5) -0.0851(9) -0.1165(9) 0.073(3) Uani 1 1 d .
H5 H -0.4004 -0.1366 -0.1285 0.087 Uiso 1 1 calc R
C6 C -0.2999(5) -0.1057(8) -0.1266(9) 0.070(3) Uani 1 1 d .
H6 H -0.2848 -0.1717 -0.1426 0.085 Uiso 1 1 calc R
C21 C -0.0489(7) 0.3251(8) 0.2612(9) 0.087(4) Uani 1 1 d .
H21 H -0.0366 0.3922 0.2443 0.105 Uiso 1 1 calc R
C24 C -0.0804(5) 0.1262(8) 0.3102(7) 0.063(2) Uani 1 1 d .
H24 H -0.0917 0.0589 0.3281 0.076 Uiso 1 1 calc R
C16 C -0.1564(6) -0.0832(9) -0.4410(9) 0.075(3) Uani 1 1 d .
H16 H -0.1761 -0.1179 -0.5020 0.090 Uiso 1 1 calc R
C1 C -0.1247(4) 0.1278(6) -0.0425(6) 0.0421(15) Uani 1 1 d .
C28 C -0.2564(6) -0.1584(12) 0.2089(13) 0.104(5) Uani 1 1 d .
H28 H -0.2882 -0.2045 0.2366 0.125 Uiso 1 1 calc R
C22 C -0.0478(6) 0.2933(9) 0.3703(8) 0.079(3) Uani 1 1 d .
H22 H -0.0372 0.3397 0.4279 0.095 Uiso 1 1 calc R
C29 C -0.2013(6) -0.1951(8) 0.1526(12) 0.083(3) Uani 1 1 d .
H29 H -0.1976 -0.2648 0.1368 0.100 Uiso 1 1 calc R
C4 C -0.3885(5) 0.0125(9) -0.0886(10) 0.079(3) Uani 1 1 d .
H4 H -0.4343 0.0246 -0.0770 0.094 Uiso 1 1 calc R
C17 C -0.1220(5) -0.1365(8) -0.3579(9) 0.070(3) Uani 1 1 d .
H1S H -0.1181 -0.2074 -0.3639 0.084 Uiso 1 1 calc R
C10 C 0.0557(5) 0.3574(8) -0.2968(9) 0.071(3) Uani 1 1 d .
H10 H 0.0810 0.4110 -0.3268 0.085 Uiso 1 1 calc R
C26 C -0.2170(5) 0.0117(9) 0.1906(9) 0.071(3) Uani 1 1 d .
H26 H -0.2231 0.0816 0.2027 0.085 Uiso 1 1 calc R
C20 C -0.0682(5) 0.2583(7) 0.1725(8) 0.064(2) Uani 1 1 d .
H20 H -0.0716 0.2820 0.0981 0.077 Uiso 1 1 calc R
N1 N -0.2548(5) -0.0263(8) -0.1125(9) 0.082(3) Uani 1 1 d .
C2 C -0.2804(4) 0.0710(7) -0.0890(7) 0.0512(18) Uani 1 1 d .
C27 C -0.2660(6) -0.0557(13) 0.2256(12) 0.100(4) Uani 1 1 d .
H27 H -0.3051 -0.0318 0.2601 0.120 Uiso 1 1 calc R
Cl1 Cl -0.3556(4) -0.0171(4) 0.5017(6) 0.179(3) Uani 1 1 d .
Cl2 Cl -0.3735(8) 0.1676(6) 0.6096(7) 0.347(8) Uani 1 1 d D
C1S C -0.3453(11) 0.0481(12) 0.6185(16) 0.171(9) Uani 1 1 d D
H1S1 H -0.2975 0.0495 0.6383 0.206 Uiso 1 1 calc R
H1S2 H -0.3688 0.0133 0.6794 0.206 Uiso 1 1 calc R

loop_
_atom_site_aniso_label
_atom_site_aniso_U_11
_atom_site_aniso_U_22
_atom_site_aniso_U_33
_atom_site_aniso_U_23
_atom_site_aniso_U_13
_atom_site_aniso_U_12
Pt1 0.03812(19) 0.03090(18) 0.02918(17) 0.00220(15) 0.00108(12) 0.00078(15)
Te1 0.0512(3) 0.0446(3) 0.0618(3) 0.0030(2) -0.0038(2) 0.0115(2)
P1 0.0439(9) 0.0338(8) 0.0310(8) 0.0026(7) -0.0004(7) 0.0009(7)
P2 0.0411(9) 0.0368(9) 0.0328(8) 0.0021(7) 0.0040(7) 0.0007(7)
C15 0.074(6) 0.101(9) 0.044(4) 0.005(5) -0.013(4) -0.028(6)
C7 0.046(4) 0.047(4) 0.035(3) 0.008(3) -0.007(3) -0.009(3)
C19 0.047(4) 0.042(4) 0.038(3) -0.009(3) 0.009(3) 0.005(3)
C30 0.050(5) 0.046(4) 0.086(6) 0.013(4) -0.002(4) -0.005(4)
C13 0.055(4) 0.044(4) 0.038(3) -0.002(3) -0.003(3) -0.007(3)
C11 0.064(6) 0.075(6) 0.057(5) 0.017(5) 0.018(4) -0.007(5)
C3 0.042(4) 0.055(5) 0.062(5) 0.000(4) -0.001(3) 0.008(4)
C9 0.123(10) 0.050(5) 0.064(6) 0.001(4) 0.001(6) -0.025(6)
C12 0.065(5) 0.055(5) 0.048(4) 0.005(4) 0.001(4) -0.009(4)
C14 0.069(5) 0.054(5) 0.049(4) 0.009(4) -0.015(4) -0.006(4)
C18 0.064(5) 0.045(4) 0.057(5) -0.010(4) 0.000(4) -0.002(4)
C23 0.098(8) 0.092(8) 0.032(4) -0.003(4) 0.002(4) -0.021(6)
C25 0.046(4) 0.047(4) 0.045(4) 0.007(3) 0.004(3) -0.006(3)
C8 0.095(7) 0.045(4) 0.046(4) 0.003(4) 0.004(4) -0.013(4)
C5 0.063(6) 0.079(7) 0.076(6) 0.006(6) -0.007(5) -0.017(5)
C6 0.071(6) 0.060(6) 0.080(7) -0.003(5) -0.012(5) -0.010(5)
C21 0.149(11) 0.050(5) 0.064(6) -0.014(5) 0.021(7) -0.027(6)
C24 0.083(6) 0.066(6) 0.041(4) -0.006(4) 0.003(4) -0.001(5)
C16 0.083(7) 0.088(8) 0.055(5) -0.017(5) -0.007(5) -0.031(6)
C1 0.052(4) 0.042(4) 0.033(3) 0.002(3) -0.005(3) 0.009(3)
C28 0.075(8) 0.104(10) 0.133(12) 0.060(9) 0.014(8) -0.026(7)
C22 0.111(9) 0.080(7) 0.046(5) -0.025(5) 0.006(5) -0.022(6)
C29 0.073(7) 0.055(6) 0.121(10) 0.031(6) -0.003(7) -0.016(5)
C4 0.055(5) 0.098(9) 0.083(7) 0.009(6) 0.007(5) 0.011(6)
C17 0.060(5) 0.067(6) 0.085(7) -0.030(5) 0.006(5) -0.015(5)
C10 0.077(7) 0.064(6) 0.073(6) 0.027(5) -0.004(5) -0.028(5)
C26 0.061(5) 0.083(7) 0.070(6) 0.005(5) 0.020(5) -0.003(5)
C20 0.094(7) 0.048(5) 0.051(5) -0.007(4) 0.011(5) -0.011(5)
N1 0.087(6) 0.080(6) 0.077(6) -0.002(5) -0.002(5) 0.006(5)
C2 0.055(5) 0.053(5) 0.046(4) 0.007(4) -0.005(3) 0.000(4)
C27 0.059(7) 0.137(13) 0.104(10) 0.016(9) 0.028(6) -0.021(7)
Cl1 0.249(8) 0.128(4) 0.158(5) -0.018(4) -0.032(6) 0.000(4)
Cl2 0.70(2) 0.175(6) 0.162(7) -0.033(6) -0.023(11) 0.155(11)
C1S 0.17(2) 0.25(3) 0.098(13) 0.006(16) 0.009(12) 0.057(19)

loop_
_atom_type_symbol
_atom_type_description
_atom_type_scat_dispersion_real
_atom_type_scat_dispersion_imag
_atom_type_scat_source
C C 0.0033 0.0016 'International Tables Vol C Tables 4.2.6.8 and 6.1.1.4'
H H 0.0000 0.0000 'International Tables Vol C Tables 4.2.6.8 and 6.1.1.4'
N N 0.0061 0.0033 'International Tables Vol C Tables 4.2.6.8 and 6.1.1.4'
P P 0.1023 0.0942 'International Tables Vol C Tables 4.2.6.8 and 6.1.1.4'
Cl Cl 0.1484 0.1585 'International Tables Vol C Tables 4.2.6.8 and 6.1.1.4'
Te Te -0.5308 1.6751 'International Tables Vol C Tables 4.2.6.8 and 6.1.1.4'
Pt Pt -1.7033 8.3905 'International Tables Vol C Tables 4.2.6.8 and 6.1.1.4'

loop_
_geom_angle_atom_site_label_1
_geom_angle_atom_site_label_2
_geom_angle_atom_site_label_3
_geom_angle
_geom_angle_site_symmetry_1
_geom_angle_site_symmetry_3
P2 Pt1 P2 180.00(9) 3 .
P2 Pt1 P1 109.34(6) 3 .
P2 Pt1 P1 70.66(6) . .
P2 Pt1 P1 70.66(6) 3 3
P2 Pt1 P1 109.34(6) . 3
P1 Pt1 P1 180.00(12) . 3
C1 Te1 C2 99.3(3) . .
C1 P1 C13 113.4(4) . .
C1 P1 C7 114.0(4) . .
C13 P1 C7 101.4(3) . .
C1 P1 Pt1 94.2(2) . .
C13 P1 Pt1 118.7(3) . .
C7 P1 Pt1 115.9(2) . .
C1 P1 P2 39.9(2) . .
C13 P1 P2 127.7(3) . .
C7 P1 P2 129.2(2) . .
Pt1 P1 P2 54.36(5) . .
C1 P2 C25 112.4(4) . .
C1 P2 C19 112.2(3) . .
C25 P2 C19 104.2(4) . .
C1 P2 Pt1 94.6(3) . .
C25 P2 Pt1 117.8(3) . .
C19 P2 Pt1 115.8(2) . .
C1 P2 P1 39.7(3) . .
C25 P2 P1 126.2(3) . .
C19 P2 P1 127.6(3) . .
Pt1 P2 P1 54.98(5) . .
C16 C15 C14 121.2(9) . .
C16 C15 H15 119.4 . .
C14 C15 H15 119.4 . .
C12 C7 C8 117.9(7) . .
C12 C7 P1 123.2(6) . .
C8 C7 P1 118.8(6) . .
C20 C19 C24 119.1(8) . .
C20 C19 P2 119.1(6) . .
C24 C19 P2 121.7(6) . .
C25 C30 C29 119.8(10) . .
C25 C30 H30 120.1 . .
C29 C30 H30 120.1 . .
C18 C13 C14 118.6(7) . .
C18 C13 P1 121.2(6) . .
C14 C13 P1 119.8(6) . .
C12 C11 C10 119.7(9) . .
C12 C11 H11 120.1 . .
C10 C11 H11 120.1 . .
C4 C3 C2 117.7(9) . .
C4 C3 H3 121.2 . .
C2 C3 H3 121.2 . .
C10 C9 C8 120.6(9) . .
C10 C9 H9 119.7 . .
C8 C9 H9 119.7 . .
C11 C12 C7 122.2(9) . .
C11 C12 H12 118.9 . .
C7 C12 H12 118.9 . .
C15 C14 C13 120.4(9) . .
C15 C14 H14 119.8 . .
C13 C14 H14 119.8 . .
C13 C18 C17 118.7(9) . .
C13 C18 H18 120.7 . .
C17 C18 H18 120.7 . .
C22 C23 C24 119.1(9) . .
C22 C23 H23 120.5 . .
C24 C23 H23 120.5 . .
C30 C25 C26 118.2(8) . .
C30 C25 P2 119.9(7) . .
C26 C25 P2 121.7(7) . .
C9 C8 C7 119.8(9) . .
C9 C8 H8 120.1 . .
C7 C8 H8 120.1 . .
C4 C5 C6 119.0(10) . .
C4 C5 H5 120.5 . .
C6 C5 H5 120.5 . .
N1 C6 C5 118.4(10) . .
N1 C6 H6 120.8 . .
C5 C6 H6 120.8 . .
C22 C21 C20 121.1(10) . .
C22 C21 H21 119.4 . .
C20 C21 H21 119.4 . .
C19 C24 C23 121.0(9) . .
C19 C24 H24 119.5 . .
C23 C24 H24 119.5 . .
C15 C16 C17 119.5(9) . .
C15 C16 H16 120.2 . .
C17 C16 H16 120.2 . .
P1 C1 P2 100.5(4) . .
P1 C1 Te1 131.1(4) . .
P2 C1 Te1 127.6(4) . .
C29 C28 C27 121.7(11) . .
C29 C28 H28 119.2 . .
C27 C28 H28 119.2 . .
C21 C22 C23 120.6(9) . .
C21 C22 H22 119.7 . .
C23 C22 H22 119.7 . .
C28 C29 C30 119.6(11) . .
C28 C29 H29 120.2 . .
C30 C29 H29 120.2 . .
C3 C4 C5 123.3(10) . .
C3 C4 H4 118.4 . .
C5 C4 H4 118.4 . .
C16 C17 C18 121.5(10) . .
C16 C17 H1S 119.3 . .
C18 C17 H1S 119.3 . .
C9 C10 C11 119.7(9) . .
C9 C10 H10 120.2 . .
C11 C10 H10 120.2 . .
C27 C26 C25 121.7(11) . .
C27 C26 H26 119.2 . .
C25 C26 H26 119.2 . .
C19 C20 C21 118.9(9) . .
C19 C20 H20 120.6 . .
C21 C20 H20 120.6 . .
C6 N1 C2 118.2(10) . .
C3 C2 N1 123.3(9) . .
C3 C2 Te1 114.8(7) . .
N1 C2 Te1 121.9(7) . .
C28 C27 C26 118.9(13) . .
C28 C27 H27 120.5 . .
C26 C27 H27 120.5 . .
Cl1 C1S Cl2 113.5(11) . .
Cl1 C1S H1S1 108.9 . .
Cl2 C1S H1S1 108.9 . .
Cl1 C1S H1S2 108.9 . .
Cl2 C1S H1S2 108.9 . .
H1S1 C1S H1S2 107.7 . .

loop_
_geom_bond_atom_site_label_1
_geom_bond_atom_site_label_2
_geom_bond_distance
_geom_bond_site_symmetry_2
Pt1 P2 2.3116(18) 3
Pt1 P2 2.3116(18) .
Pt1 P1 2.3292(17) .
Pt1 P1 2.3292(17) 3
Te1 C1 2.059(7) .
Te1 C2 2.144(8) .
P1 C1 1.742(8) .
P1 C13 1.823(7) .
P1 C7 1.827(7) .
P1 P2 2.684(2) .
P2 C1 1.750(7) .
P2 C25 1.812(8) .
P2 C19 1.823(7) .
C15 C16 1.338(15) .
C15 C14 1.373(12) .
C15 H15 0.9300 .
C7 C12 1.375(12) .
C7 C8 1.405(11) .
C19 C20 1.373(12) .
C19 C24 1.385(11) .
C30 C25 1.393(11) .
C30 C29 1.402(13) .
C30 H30 0.9300 .
C13 C18 1.379(10) .
C13 C14 1.407(11) .
C11 C12 1.370(12) .
C11 C10 1.379(15) .
C11 H11 0.9300 .
C3 C4 1.324(14) .
C3 C2 1.324(11) .
C3 H3 0.9300 .
C9 C10 1.374(17) .
C9 C8 1.389(13) .
C9 H9 0.9300 .
C12 H12 0.9300 .
C14 H14 0.9300 .
C18 C17 1.400(12) .
C18 H18 0.9300 .
C23 C22 1.364(14) .
C23 C24 1.394(12) .
C23 H23 0.9300 .
C25 C26 1.399(13) .
C8 H8 0.9300 .
C5 C4 1.373(15) .
C5 C6 1.386(15) .
C5 H5 0.9300 .
C6 N1 1.374(13) .
C6 H6 0.9300 .
C21 C22 1.348(15) .
C21 C20 1.409(13) .
C21 H21 0.9300 .
C24 H24 0.9300 .
C16 C17 1.373(15) .
C16 H16 0.9300 .
C28 C29 1.366(19) .
C28 C27 1.37(2) .
C28 H28 0.9300 .
C22 H22 0.9300 .
C29 H29 0.9300 .
C4 H4 0.9300 .
C17 H1S 0.9300 .
C10 H10 0.9300 .
C26 C27 1.373(16) .
C26 H26 0.9300 .
C20 H20 0.9300 .
N1 C2 1.394(13) .
C27 H27 0.9300 .
Cl1 C1S 1.627(19) .
Cl2 C1S 1.656(9) .
C1S H1S1 0.9700 .
C1S H1S2 0.9700 .

loop_
_geom_torsion_atom_site_label_1
_geom_torsion_atom_site_label_2
_geom_torsion_atom_site_label_3
_geom_torsion_atom_site_label_4
_geom_torsion
_geom_torsion_site_symmetry_1
P2 Pt1 P1 C1 -178.2(3) 3
P2 Pt1 P1 C1 1.8(3) .
P1 Pt1 P1 C1 -167(100) 3
P2 Pt1 P1 C13 62.2(3) 3
P2 Pt1 P1 C13 -117.8(3) .
P1 Pt1 P1 C13 74(100) 3
P2 Pt1 P1 C7 -58.9(3) 3
P2 Pt1 P1 C7 121.1(3) .
P1 Pt1 P1 C7 -47(100) 3
P2 Pt1 P1 P2 180.0 3
P1 Pt1 P1 P2 -168(100) 3
P2 Pt1 P2 C1 -105(100) 3
P1 Pt1 P2 C1 -1.8(3) .
P1 Pt1 P2 C1 178.2(3) 3
P2 Pt1 P2 C25 13(100) 3
P1 Pt1 P2 C25 116.5(3) .
P1 Pt1 P2 C25 -63.5(3) 3
P2 Pt1 P2 C19 137(100) 3
P1 Pt1 P2 C19 -119.2(3) .
P1 Pt1 P2 C19 60.8(3) 3
P2 Pt1 P2 P1 -103(100) 3
P1 Pt1 P2 P1 180.0 3
C13 P1 P2 C1 -81.8(5) .
C7 P1 P2 C1 81.0(5) .
Pt1 P1 P2 C1 177.2(4) .
C1 P1 P2 C25 81.7(5) .
C13 P1 P2 C25 -0.1(5) .
C7 P1 P2 C25 162.7(5) .
Pt1 P1 P2 C25 -101.1(3) .
C1 P1 P2 C19 -79.6(5) .
C13 P1 P2 C19 -161.4(4) .
C7 P1 P2 C19 1.4(5) .
Pt1 P1 P2 C19 97.5(3) .
C1 P1 P2 Pt1 -177.2(4) .
C13 P1 P2 Pt1 101.0(3) .
C7 P1 P2 Pt1 -96.2(3) .
C1 P1 C7 C12 -161.6(6) .
C13 P1 C7 C12 -39.3(7) .
Pt1 P1 C7 C12 90.6(7) .
P2 P1 C7 C12 154.5(5) .
C1 P1 C7 C8 22.7(7) .
C13 P1 C7 C8 145.0(7) .
Pt1 P1 C7 C8 -85.1(7) .
P2 P1 C7 C8 -21.2(8) .
C1 P2 C19 C20 -24.8(8) .
C25 P2 C19 C20 -146.7(7) .
Pt1 P2 C19 C20 82.3(7) .
P1 P2 C19 C20 17.9(8) .
C1 P2 C19 C24 159.3(7) .
C25 P2 C19 C24 37.5(8) .
Pt1 P2 C19 C24 -93.6(7) .
P1 P2 C19 C24 -157.9(6) .
C1 P1 C13 C18 -100.2(8) .
C7 P1 C13 C18 137.1(8) .
Pt1 P1 C13 C18 9.0(9) .
P2 P1 C13 C18 -56.4(9) .
C1 P1 C13 C14 72.1(8) .
C7 P1 C13 C14 -50.6(8) .
Pt1 P1 C13 C14 -178.8(6) .
P2 P1 C13 C14 115.8(7) .
C10 C11 C12 C7 0.6(15) .
C8 C7 C12 C11 0.4(13) .
P1 C7 C12 C11 -175.4(7) .
C16 C15 C14 C13 1.0(16) .
C18 C13 C14 C15 -3.5(14) .
P1 C13 C14 C15 -176.0(8) .
C14 C13 C18 C17 4.7(13) .
P1 C13 C18 C17 177.0(7) .
C29 C30 C25 C26 0.8(14) .
C29 C30 C25 P2 -174.1(8) .
C1 P2 C25 C30 101.5(7) .
C19 P2 C25 C30 -136.8(7) .
Pt1 P2 C25 C30 -6.9(8) .
P1 P2 C25 C30 58.4(8) .
C1 P2 C25 C26 -73.2(8) .
C19 P2 C25 C26 48.6(8) .
Pt1 P2 C25 C26 178.4(7) .
P1 P2 C25 C26 -116.3(7) .
C10 C9 C8 C7 0.1(16) .
C12 C7 C8 C9 -0.7(13) .
P1 C7 C8 C9 175.2(8) .
C4 C5 C6 N1 -2.5(17) .
C20 C19 C24 C23 -2.9(14) .
P2 C19 C24 C23 173.0(8) .
C22 C23 C24 C19 2.0(17) .
C14 C15 C16 C17 0.3(17) .
C13 P1 C1 P2 121.5(4) .
C7 P1 C1 P2 -123.1(4) .
Pt1 P1 C1 P2 -2.3(3) .
C13 P1 C1 Te1 -48.9(6) .
C7 P1 C1 Te1 66.5(6) .
Pt1 P1 C1 Te1 -172.7(5) .
P2 P1 C1 Te1 -170.4(8) .
C25 P2 C1 P1 -120.3(4) .
C19 P2 C1 P1 122.6(4) .
Pt1 P2 C1 P1 2.3(3) .
C25 P2 C1 Te1 50.6(6) .
C19 P2 C1 Te1 -66.5(6) .
Pt1 P2 C1 Te1 173.2(4) .
P1 P2 C1 Te1 170.9(7) .
C2 Te1 C1 P1 91.6(6) .
C2 Te1 C1 P2 -76.5(5) .
C20 C21 C22 C23 3(2) .
C24 C23 C22 C21 -2(2) .
C27 C28 C29 C30 5(2) .
C25 C30 C29 C28 -3.7(17) .
C2 C3 C4 C5 -2.9(17) .
C6 C5 C4 C3 4.2(18) .
C15 C16 C17 C18 0.9(17) .
C13 C18 C17 C16 -3.5(15) .
C8 C9 C10 C11 0.9(17) .
C12 C11 C10 C9 -1.2(16) .
C30 C25 C26 C27 0.7(16) .
P2 C25 C26 C27 175.4(9) .
C24 C19 C20 C21 3.9(15) .
P2 C19 C20 C21 -172.1(9) .
C22 C21 C20 C19 -4.2(19) .
C5 C6 N1 C2 -0.2(15) .
C4 C3 C2 N1 0.0(14) .
C4 C3 C2 Te1 180.0(8) .
C6 N1 C2 C3 1.5(15) .
C6 N1 C2 Te1 -178.4(7) .
C1 Te1 C2 C3 162.5(6) .
C1 Te1 C2 N1 -17.5(8) .
C29 C28 C27 C26 -4(2) .
C25 C26 C27 C28 1(2) .
